data_4063359
loop_
_publ_author_name
'Li, Hong-Xi'
'Cheng, Mei-Ling'
'Wang, He-Ming'
'Yang, Xiao-Juan'
'Ren, Zhi-Gang'
'Lang, Jian-Ping'

_publ_section_title
;
 Lanthanide(III) 4,6-Dimethylpyrimidine-2-thionate Complexes as Efficient
 Catalysts for Isocyanate Cyclodimerization
;
_journal_issue 2
_journal_name_full Organometallics
_journal_page_first 208
_journal_page_last 214
_journal_paper_doi 10.1021/om100671s
_journal_volume 30
_journal_year 2011
_chemical_formula_moiety 'C24 H28 N8 S4 Pr Li'
_chemical_formula_sum 'C24 H28 Li N8 Pr S4'
_chemical_formula_weight 704.67
_chemical_name_systematic
; 
 ? 
;
_space_group_IT_number 82
_symmetry_cell_setting tetragonal
_symmetry_space_group_name_Hall 'I -4'
_symmetry_space_group_name_H-M 'I -4'
_atom_sites_solution_hydrogens geom
_atom_sites_solution_primary direct
_atom_sites_solution_secondary difmap
_audit_creation_method SHELXL-97
_cell_angle_alpha 90.00
_cell_angle_beta 90.00
_cell_angle_gamma 90.00
_cell_formula_units_Z 2
_cell_length_a 10.8874(15)
_cell_length_b 10.8874(15)
_cell_length_c 13.790(3)
_cell_measurement_reflns_used 3672
_cell_measurement_temperature 193(2)
_cell_measurement_theta_max 25.3491
_cell_measurement_theta_min 3.7453
_cell_volume 1634.6(5)
_computing_cell_refinement CrystalClear
_computing_data_collection CrystalClear
_computing_data_reduction CrystalStructure
_computing_molecular_graphics 'sheltl-97 (Sheldrick, 1997)'
_computing_publication_material 'SHELXL-97 (Sheldrick, 1997)'
_computing_structure_refinement 'SHELXL-97 (Sheldrick, 1997)'
_computing_structure_solution 'SHELXS-97 (Sheldrick, 1990)'
_diffrn_ambient_temperature 193(2)
_diffrn_detector_area_resol_mean 7.31
_diffrn_measured_fraction_theta_full 0.996
_diffrn_measured_fraction_theta_max 0.996
_diffrn_measurement_device_type 'Rigaku Mercury'
_diffrn_measurement_method \w
_diffrn_radiation_monochromator graphite
_diffrn_radiation_source 'fine-focus sealed tube'
_diffrn_radiation_type MoK\a
_diffrn_radiation_wavelength 0.71073
_diffrn_reflns_av_R_equivalents 0.0287
_diffrn_reflns_av_sigmaI/netI 0.0295
_diffrn_reflns_limit_h_max 13
_diffrn_reflns_limit_h_min -12
_diffrn_reflns_limit_k_max 13
_diffrn_reflns_limit_k_min -12
_diffrn_reflns_limit_l_max 16
_diffrn_reflns_limit_l_min -16
_diffrn_reflns_number 7909
_diffrn_reflns_theta_full 25.34
_diffrn_reflns_theta_max 25.34
_diffrn_reflns_theta_min 3.74
_exptl_absorpt_coefficient_mu 1.772
_exptl_absorpt_correction_T_max 0.5018
_exptl_absorpt_correction_T_min 0.4152
_exptl_absorpt_correction_type multi-scan
_exptl_absorpt_process_details 'Jacobson, R. (1998) Private communication'
_exptl_crystal_colour colorless
_exptl_crystal_density_diffrn 1.432
_exptl_crystal_density_method 'not measured'
_exptl_crystal_description block
_exptl_crystal_F_000 708
_exptl_crystal_size_max 0.60
_exptl_crystal_size_mid 0.50
_exptl_crystal_size_min 0.45
_platon_squeeze_details
;
;
_refine_diff_density_max 0.609
_refine_diff_density_min -0.511
_refine_diff_density_rms 0.076
_refine_ls_abs_structure_details 'Flack H D (1983), Acta Cryst. A39, 876-881'
_refine_ls_abs_structure_Flack -0.011(18)
_refine_ls_extinction_method none
_refine_ls_goodness_of_fit_ref 1.072
_refine_ls_hydrogen_treatment constr
_refine_ls_matrix_type full
_refine_ls_number_parameters 87
_refine_ls_number_reflns 1500
_refine_ls_number_restraints 0
_refine_ls_restrained_S_all 1.072
_refine_ls_R_factor_all 0.0223
_refine_ls_R_factor_gt 0.0222
_refine_ls_shift/su_max 0.000
_refine_ls_shift/su_mean 0.000
_refine_ls_structure_factor_coef Fsqd
_refine_ls_weighting_details 'calc w=1/[\s^2^(Fo^2^)+(0.0407P)^2^+0.0000P] where P=(Fo^2^+2Fc^2^)/3'
_refine_ls_weighting_scheme calc
_refine_ls_wR_factor_gt 0.0623
_refine_ls_wR_factor_ref 0.0624
_reflns_number_gt 1496
_reflns_number_total 1500
_reflns_threshold_expression >2sigma(I)
_cod_data_source_file om100671s_si_002.cif
_cod_data_source_block Li[Pr(dmpymt)4]
_cod_original_formula_sum 'C24 H28 N8 S4 Pr Li'
_cod_database_code 4063359

loop_
_symmetry_equiv_pos_as_xyz
'x, y, z'
'-x, -y, z'
'y, -x, -z'
'-y, x, -z'
'x+1/2, y+1/2, z+1/2'
'-x+1/2, -y+1/2, z+1/2'
'y+1/2, -x+1/2, -z+1/2'
'-y+1/2, x+1/2, -z+1/2'

loop_
_atom_site_label
_atom_site_type_symbol
_atom_site_fract_x
_atom_site_fract_y
_atom_site_fract_z
_atom_site_U_iso_or_equiv
_atom_site_adp_type
_atom_site_occupancy
_atom_site_symmetry_multiplicity
_atom_site_calc_flag
_atom_site_refinement_flags
_atom_site_disorder_assembly
_atom_site_disorder_group
Pr1 Pr 0.0000 0.0000 0.0000 0.02780(13) Uani 1 4 d S . .
S1 S 0.07168(12) 0.16078(10) 0.15851(8) 0.0463(3) Uani 1 1 d . . .
N1 N 0.1345(5) 0.3794(5) 0.0918(5) 0.0505(14) Uani 1 1 d . . .
N2 N 0.0978(3) 0.2210(3) -0.0249(2) 0.0361(10) Uani 1 1 d . . .
C1 C 0.1052(5) 0.2620(5) 0.0675(5) 0.0367(13) Uani 1 1 d . . .
C2 C 0.1622(5) 0.4558(4) 0.0147(8) 0.066(2) Uani 1 1 d . . .
C3 C 0.1596(7) 0.4186(7) -0.0748(6) 0.061(2) Uani 1 1 d . . .
H3A H 0.1812 0.4719 -0.1247 0.073 Uiso 1 1 calc R . .
C4 C 0.1246(5) 0.3001(6) -0.0953(4) 0.0446(14) Uani 1 1 d . . .
C5 C 0.1947(6) 0.5864(5) 0.0452(6) 0.088(2) Uani 1 1 d . . .
H5A H 0.1886 0.5935 0.1144 0.132 Uiso 1 1 calc R . .
H5B H 0.1389 0.6430 0.0151 0.132 Uiso 1 1 calc R . .
H5C H 0.2772 0.6049 0.0252 0.132 Uiso 1 1 calc R . .
C6 C 0.1207(6) 0.2529(6) -0.1985(3) 0.0667(16) Uani 1 1 d . . .
H6A H 0.1396 0.3187 -0.2424 0.100 Uiso 1 1 calc R . .
H6B H 0.0402 0.2218 -0.2124 0.100 Uiso 1 1 calc R . .
H6C H 0.1800 0.1883 -0.2061 0.100 Uiso 1 1 calc R . .
Li1 Li 0.5000 0.0000 0.7500 0.0088(18) Uani 1 4 d S . .

loop_
_atom_site_aniso_label
_atom_site_aniso_U_11
_atom_site_aniso_U_22
_atom_site_aniso_U_33
_atom_site_aniso_U_23
_atom_site_aniso_U_13
_atom_site_aniso_U_12
Pr1 0.02700(14) 0.02700(14) 0.02941(19) 0.000 0.000 0.000
S1 0.0682(8) 0.0364(6) 0.0342(5) -0.0036(5) -0.0051(5) -0.0093(5)
N1 0.046(3) 0.028(3) 0.077(3) -0.010(3) 0.005(2) -0.004(2)
N2 0.0309(16) 0.0325(19) 0.045(3) 0.0051(16) -0.0011(15) -0.0028(13)
C1 0.032(3) 0.025(3) 0.053(3) -0.001(2) 0.004(2) 0.001(2)
C2 0.042(2) 0.031(2) 0.124(8) -0.002(4) 0.018(5) -0.0043(17)
C3 0.053(4) 0.044(4) 0.085(5) 0.034(4) 0.010(4) -0.004(3)
C4 0.039(3) 0.041(4) 0.054(3) 0.017(3) -0.005(2) -0.002(3)
C5 0.076(4) 0.030(2) 0.157(7) -0.002(3) 0.028(4) -0.012(2)
C6 0.075(4) 0.080(4) 0.044(3) 0.027(3) -0.002(3) -0.023(3)
Li1 0.008(3) 0.008(3) 0.010(4) 0.000 0.000 0.000

loop_
_atom_type_symbol
_atom_type_description
_atom_type_scat_dispersion_real
_atom_type_scat_dispersion_imag
_atom_type_scat_source
C C 0.0033 0.0016 'International Tables Vol C Tables 4.2.6.8 and 6.1.1.4'
H H 0.0000 0.0000 'International Tables Vol C Tables 4.2.6.8 and 6.1.1.4'
Li Li -0.0003 0.0001 'International Tables Vol C Tables 4.2.6.8 and 6.1.1.4'
N N 0.0061 0.0033 'International Tables Vol C Tables 4.2.6.8 and 6.1.1.4'
O O 0.0106 0.0060 'International Tables Vol C Tables 4.2.6.8 and 6.1.1.4'
S S 0.1246 0.1234 'International Tables Vol C Tables 4.2.6.8 and 6.1.1.4'
Pr Pr -0.2180 2.8214 'International Tables Vol C Tables 4.2.6.8 and 6.1.1.4'

loop_
_geom_angle_atom_site_label_1
_geom_angle_atom_site_label_2
_geom_angle_atom_site_label_3
_geom_angle
_geom_angle_site_symmetry_1
_geom_angle_site_symmetry_3
_geom_angle_publ_flag
N2 Pr1 N2 165.15(15) 2 . ?
N2 Pr1 N2 90.957(19) 2 4 ?
N2 Pr1 N2 90.957(19) . 4 ?
N2 Pr1 N2 90.957(19) 2 3 ?
N2 Pr1 N2 90.957(19) . 3 ?
N2 Pr1 N2 165.15(15) 4 3 ?
N2 Pr1 S1 138.67(8) 2 . ?
N2 Pr1 S1 56.18(8) . . ?
N2 Pr1 S1 84.53(8) 4 . ?
N2 Pr1 S1 84.31(8) 3 . ?
N2 Pr1 S1 84.53(8) 2 4 ?
N2 Pr1 S1 84.31(8) . 4 ?
N2 Pr1 S1 56.18(8) 4 4 ?
N2 Pr1 S1 138.67(8) 3 4 ?
S1 Pr1 S1 124.43(3) . 4 ?
N2 Pr1 S1 84.31(8) 2 3 ?
N2 Pr1 S1 84.53(8) . 3 ?
N2 Pr1 S1 138.67(8) 4 3 ?
N2 Pr1 S1 56.18(8) 3 3 ?
S1 Pr1 S1 124.43(3) . 3 ?
S1 Pr1 S1 82.49(5) 4 3 ?
N2 Pr1 S1 56.18(8) 2 2 ?
N2 Pr1 S1 138.67(8) . 2 ?
N2 Pr1 S1 84.31(8) 4 2 ?
N2 Pr1 S1 84.53(8) 3 2 ?
S1 Pr1 S1 82.49(5) . 2 ?
S1 Pr1 S1 124.43(3) 4 2 ?
S1 Pr1 S1 124.43(3) 3 2 ?
C1 S1 Pr1 83.9(2) . . ?
C2 N1 C1 115.2(5) . . ?
C4 N2 C1 117.5(5) . . ?
C4 N2 Pr1 140.3(4) . . ?
C1 N2 Pr1 101.6(3) . . ?
N2 C1 N1 123.9(5) . . ?
N2 C1 S1 117.8(3) . . ?
N1 C1 S1 118.3(5) . . ?
N1 C2 C3 122.6(5) . . ?
N1 C2 C5 113.5(8) . . ?
C3 C2 C5 123.9(8) . . ?
C2 C3 C4 119.6(7) . . ?
C2 C3 H3A 120.2 . . ?
C4 C3 H3A 120.2 . . ?
N2 C4 C3 121.2(6) . . ?
N2 C4 C6 117.4(5) . . ?
C3 C4 C6 121.4(6) . . ?
C2 C5 H5A 109.5 . . ?
C2 C5 H5B 109.5 . . ?
H5A C5 H5B 109.5 . . ?
C2 C5 H5C 109.5 . . ?
H5A C5 H5C 109.5 . . ?
H5B C5 H5C 109.5 . . ?
C4 C6 H6A 109.5 . . ?
C4 C6 H6B 109.5 . . ?
H6A C6 H6B 109.5 . . ?
C4 C6 H6C 109.5 . . ?
H6A C6 H6C 109.5 . . ?
H6B C6 H6C 109.5 . . ?

loop_
_geom_bond_atom_site_label_1
_geom_bond_atom_site_label_2
_geom_bond_distance
_geom_bond_site_symmetry_2
_geom_bond_publ_flag
Pr1 N2 2.654(4) 2 ?
Pr1 N2 2.654(4) . ?
Pr1 N2 2.654(4) 4 ?
Pr1 N2 2.654(4) 3 ?
Pr1 S1 2.9071(11) . ?
Pr1 S1 2.9071(11) 4 ?
Pr1 S1 2.9071(11) 3 ?
Pr1 S1 2.9071(11) 2 ?
S1 C1 1.710(6) . ?
N1 C2 1.383(10) . ?
N1 C1 1.359(7) . ?
N2 C4 1.331(6) . ?
N2 C1 1.352(8) . ?
C2 C3 1.299(13) . ?
C2 C5 1.525(8) . ?
C3 C4 1.375(10) . ?
C3 H3A 0.9300 . ?
C4 C6 1.513(8) . ?
C5 H5A 0.9600 . ?
C5 H5B 0.9600 . ?
C5 H5C 0.9600 . ?
C6 H6A 0.9600 . ?
C6 H6B 0.9600 . ?
C6 H6C 0.9600 . ?

loop_
_platon_squeeze_void_nr
_platon_squeeze_void_average_x
_platon_squeeze_void_average_y
_platon_squeeze_void_average_z
_platon_squeeze_void_volume
_platon_squeeze_void_count_electrons
1 0.000 0.000 0.500 86.4 7.0
2 0.000 0.500 0.750 9.7 3.1
3 0.500 0.500 0.000 86.4 7.0
4 0.500 0.000 0.250 9.7 3.1
